data_1004083
loop_
_publ_author_name
'Benachenhou, F'
'Mairesse, G'
'Nowogrocki, G'
'Thomas, D'

_publ_section_title
;
Structural studies of Cs-K-Bi mixed chlorides relation to the crystal
structures of A~2~ B M X~6~, A~3~ M X~6~ and A~2~ M X~6~
;
_journal_coden_ASTM JSSCBI
_journal_name_full 'Journal of Solid State Chemistry'
_journal_page_first 13
_journal_page_last 26
_journal_paper_doi 10.1016/0022-4596(86)90085-X
_journal_volume 65
_journal_year 1986
_chemical_formula_structural 'Cs K2 Bi Cl6'
_chemical_formula_sum 'Bi Cl6 Cs K2'
_chemical_name_systematic 'Caesium dipotassium bismuth hexachloride'
_space_group_IT_number 15
_symmetry_cell_setting monoclinic
_symmetry_Int_Tables_number 15
_symmetry_space_group_name_Hall '-C 2yc'
_symmetry_space_group_name_H-M 'C 1 2/c 1'
_cell_angle_alpha 90
_cell_angle_beta 99.24(8)
_cell_angle_gamma 90
_cell_formula_units_Z 8
_cell_length_a 25.653(13)
_cell_length_b 7.799(5)
_cell_length_c 12.874(9)
_cell_volume 2542.3
_refine_ls_R_factor_all 0.044
_cod_database_code 1004083

loop_
_symmetry_equiv_pos_as_xyz
x,y,z
-x,y,1/2-z
-x,-y,-z
x,-y,1/2+z
1/2+x,1/2+y,z
1/2-x,1/2+y,1/2-z
1/2-x,1/2-y,-z
1/2+x,1/2-y,1/2+z

loop_
_atom_site_aniso_label
_atom_site_aniso_U_11
_atom_site_aniso_U_12
_atom_site_aniso_U_13
_atom_site_aniso_U_22
_atom_site_aniso_U_23
_atom_site_aniso_U_33
Bi1 0.026(1) -0.002(1) 0.006(1) 0.029(1) 0.005(1) 0.029(1)
Bi2 0.026(1) 0. 0.008(1) 0.022(1) 0. 0.022(1)
Cs1 0.042(1) 0.005(1) 0.008(1) 0.052(1) 0.011(1) 0.043(1)
K1 0.039(3) 0.005(1) 0.008(2) 0.036(2) 0.004(2) 0.072(2)
K2 0.045(3) 0.011(1) 0.018(2) 0.035(2) -0.003(1) 0.063(2)
Cl1 0.062(3) -0.009(1) 0.015(2) 0.047(2) -0.007(2) 0.034(2)
Cl2 0.052(3) -0.006(2) 0.010(3) 0.063(3) 0.025(2) 0.075(3)
Cl3 0.058(3) 0.005(2) 0.008(3) 0.062(3) 0.035(3) 0.087(4)
Cl4 0.055(3) 0.005(1) 0.008(1) 0.046(2) -0.008(2) 0.043(2)
Cl5 0.042(3) 0.001(1) 0.002(1) 0.061(3) -0.001(2) 0.031(2)
Cl6 0.039(3) -0.011(1) 0.018(1) 0.036(3) 0.013(2) 0.056(2)

loop_
_atom_site_label
_atom_site_type_symbol
_atom_site_symmetry_multiplicity
_atom_site_Wyckoff_symbol
_atom_site_fract_x
_atom_site_fract_y
_atom_site_fract_z
_atom_site_occupancy
_atom_site_attached_hydrogens
_atom_site_calc_flag
Bi1 Bi3+ 4 d 0.25 0.25 0.5 1. 0 d
Bi2 Bi3+ 4 e 0. 0.7786(1) 0.25 1. 0 d
Cs1 Cs1+ 8 f 0.0512(1) 0.7363(1) 0.9307(1) 1. 0 d
K1 K1+ 8 f 0.1622(2) 0.8129(5) 0.3004(3) 1. 0 d
K2 K1+ 8 f 0.3432(2) 0.1906(5) 0.8756(3) 1. 0 d
Cl1 Cl1- 8 f 0.2503(2) 0.3906(6) 0.6939(6) 1. 0 d
Cl2 Cl1- 8 f 0.3275(2) 0.4665(7) 0.4708(4) 1. 0 d
Cl3 Cl1- 8 f 0.3267(2) 0.0274(7) 0.5771(5) 1. 0 d
Cl4 Cl1- 8 f 0.0643(2) 0.5405(6) 0.1845(3) 1. 0 d
Cl5 Cl1- 8 f -0.0589(2) 0.7653(6) 0.0600(3) 1. 0 d
Cl6 Cl1- 8 f 0.0642(2) 0.0310(5) 0.1991(4) 1. 0 d

loop_
_atom_type_symbol
_atom_type_oxidation_number
Bi3+ 3.000
Cs1+ 1.000
K1+ 1.000
Cl1- -1.000
